data_7040317
loop_
_publ_author_name
'Chanawanno, Kullapa'
'Holstrom, Cole'
'Crandall, Laura A.'
'Dodge, Henry'
'Nemykin, Victor N.'
'Herrick, Richard S.'
'Ziegler, Christopher J.'

_publ_section_title
;
 The synthesis and structures of 1,1'-bis(sulfonyl)ferrocene derivatives.
;
_journal_issue 36
_journal_name_full 'Dalton transactions (Cambridge, England : 2003)'
_journal_page_first 14320
_journal_page_last 14326
_journal_paper_doi 10.1039/c6dt02669a
_journal_volume 45
_journal_year 2016
_chemical_formula_sum 'C13 H14 Cl Fe N O4 S2'
_chemical_formula_weight 403.67
_space_group_crystal_system monoclinic
_space_group_IT_number 14
_space_group_name_Hall '-P 2yn'
_space_group_name_H-M_alt 'P 1 21/n 1'
_symmetry_space_group_name_Hall '-P 2yn'
_symmetry_space_group_name_H-M 'P 1 21/n 1'
_atom_sites_solution_hydrogens geom
_audit_creation_method SHELXL-2014/7
_audit_update_record
;
2016-06-24 deposited with the CCDC.
2016-08-15 downloaded from the CCDC.
;
_cell_angle_alpha 90
_cell_angle_beta 106.824(5)
_cell_angle_gamma 90
_cell_formula_units_Z 4
_cell_length_a 14.2039(16)
_cell_length_b 6.7783(8)
_cell_length_c 16.7399(19)
_cell_measurement_reflns_used 9909
_cell_measurement_temperature 100(2)
_cell_measurement_theta_max 26.18
_cell_measurement_theta_min 3.32
_cell_volume 1542.7(3)
_computing_cell_refinement 'Bruker SAINT'
_computing_data_collection 'Bruker APEX2'
_computing_data_reduction 'Bruker SAINT'
_computing_molecular_graphics 'Bruker SHELXTL'
_computing_publication_material 'Bruker SHELXTL'
_computing_structure_refinement 'SHELXL-2014/7 (Sheldrick, 2014)'
_computing_structure_solution 'SHELXL-2014/7 (Sheldrick, 2014)'
_diffrn_ambient_temperature 100(2)
_diffrn_measured_fraction_theta_full 1.000
_diffrn_measured_fraction_theta_max 0.995
_diffrn_measurement_device_type 'Bruker APEX-II CCD'
_diffrn_measurement_method '\f and \w scans'
_diffrn_radiation_type MoK\a
_diffrn_radiation_wavelength 0.71073
_diffrn_reflns_av_R_equivalents 0.0580
_diffrn_reflns_av_unetI/netI 0.0188
_diffrn_reflns_Laue_measured_fraction_full 1.000
_diffrn_reflns_Laue_measured_fraction_max 0.995
_diffrn_reflns_limit_h_max 17
_diffrn_reflns_limit_h_min -17
_diffrn_reflns_limit_k_max 8
_diffrn_reflns_limit_k_min -8
_diffrn_reflns_limit_l_max 20
_diffrn_reflns_limit_l_min -19
_diffrn_reflns_number 92930
_diffrn_reflns_point_group_measured_fraction_full 1.000
_diffrn_reflns_point_group_measured_fraction_max 0.995
_diffrn_reflns_theta_full 25.242
_diffrn_reflns_theta_max 26.250
_diffrn_reflns_theta_min 1.660
_diffrn_source 'fine-focus sealed tube'
_exptl_absorpt_coefficient_mu 1.436
_exptl_absorpt_correction_T_max 0.7453
_exptl_absorpt_correction_T_min 0.6104
_exptl_absorpt_correction_type multi-scan
_exptl_absorpt_process_details SADABS
_exptl_crystal_colour yellow
_exptl_crystal_density_diffrn 1.738
_exptl_crystal_density_meas ?
_exptl_crystal_density_method 'not measured'
_exptl_crystal_description block
_exptl_crystal_F_000 824
_exptl_crystal_size_max 0.480
_exptl_crystal_size_mid 0.239
_exptl_crystal_size_min 0.140
_refine_diff_density_max 0.718
_refine_diff_density_min -0.832
_refine_diff_density_rms 0.084
_refine_ls_extinction_method none
_refine_ls_goodness_of_fit_ref 1.125
_refine_ls_hydrogen_treatment constr
_refine_ls_matrix_type full
_refine_ls_number_parameters 199
_refine_ls_number_reflns 3110
_refine_ls_number_restraints 0
_refine_ls_restrained_S_all 1.125
_refine_ls_R_factor_all 0.0396
_refine_ls_R_factor_gt 0.0383
_refine_ls_shift/su_max 0.001
_refine_ls_shift/su_mean 0.000
_refine_ls_structure_factor_coef Fsqd
_refine_ls_weighting_details 'w=1/[\s^2^(Fo^2^)+(0.0217P)^2^+4.7081P] where P=(Fo^2^+2Fc^2^)/3'
_refine_ls_weighting_scheme calc
_refine_ls_wR_factor_gt 0.0818
_refine_ls_wR_factor_ref 0.0825
_reflns_Friedel_coverage 0.000
_reflns_number_gt 3016
_reflns_number_total 3110
_reflns_threshold_expression 'I > 2\s(I)'
_cod_data_source_file c6dt02669a2.cif
_cod_data_source_block 4
_cod_depositor_comments
;
The following automatic conversions were performed:

'_exptl_crystal_density_meas' value 'not measured' was changed to '?'
- the value is perceived as not measured.

Automatic conversion script
Id: cif_fix_values 4268 2015-11-12 08:31:59Z antanas 

 Adding full bibliography for 7040307--7040318.cif.
;
_cod_database_code 7040317
_shelx_shelxl_version_number 2014/7
_shelx_space_group_comment
;
The symmetry employed for this shelxl refinement is uniquely defined
by the following loop, which should always be used as a source of
symmetry information in preference to the above space-group names.
They are only intended as comments.
;
_shelx_estimated_absorpt_t_min 0.546
_shelx_estimated_absorpt_t_max 0.824

loop_
_space_group_symop_operation_xyz
'x, y, z'
'-x+1/2, y+1/2, -z+1/2'
'-x, -y, -z'
'x-1/2, -y-1/2, z-1/2'

loop_
_atom_site_label
_atom_site_type_symbol
_atom_site_fract_x
_atom_site_fract_y
_atom_site_fract_z
_atom_site_U_iso_or_equiv
_atom_site_adp_type
_atom_site_occupancy
_atom_site_site_symmetry_order
_atom_site_calc_flag
_atom_site_refinement_flags_posn
_atom_site_refinement_flags_adp
C1 C 0.8770(2) 0.0366(4) 0.67622(17) 0.0140(5) Uani 1 1 d . .
C2 C 0.9385(2) 0.0032(4) 0.62333(19) 0.0171(6) Uani 1 1 d . .
H2 H 0.9180 0.0093 0.5610 0.021 Uiso 1 1 calc R U
C3 C 1.0328(2) -0.0413(4) 0.6756(2) 0.0212(6) Uani 1 1 d . .
H3 H 1.0922 -0.0674 0.6565 0.025 Uiso 1 1 calc R U
C4 C 1.0309(2) -0.0373(4) 0.7598(2) 0.0208(6) Uani 1 1 d . .
H4 H 1.0885 -0.0599 0.8100 0.025 Uiso 1 1 calc R U
C5 C 0.9341(2) 0.0100(4) 0.76088(18) 0.0155(6) Uani 1 1 d . .
H5 H 0.9103 0.0230 0.8114 0.019 Uiso 1 1 calc R U
C6 C 1.07238(19) 0.4359(4) 0.67391(17) 0.0122(5) Uani 1 1 d . .
C7 C 1.0862(2) 0.4422(4) 0.76168(17) 0.0137(5) Uani 1 1 d . .
H7 H 1.1492 0.4204 0.8068 0.016 Uiso 1 1 calc R U
C8 C 0.9931(2) 0.4865(4) 0.77229(18) 0.0159(6) Uani 1 1 d . .
H8 H 0.9782 0.4960 0.8270 0.019 Uiso 1 1 calc R U
C9 C 0.9236(2) 0.5071(4) 0.69241(18) 0.0153(6) Uani 1 1 d . .
H9 H 0.8518 0.5341 0.6818 0.018 Uiso 1 1 calc R U
C10 C 0.9715(2) 0.4755(4) 0.63011(18) 0.0150(6) Uani 1 1 d . .
H10 H 0.9415 0.4826 0.5683 0.018 Uiso 1 1 calc R U
C11 C 0.6957(2) -0.2220(4) 0.55666(17) 0.0152(6) Uani 1 1 d . .
H11 H 0.7616 -0.2774 0.5588 0.018 Uiso 1 1 calc R U
C12 C 0.6077(2) -0.3484(5) 0.51683(19) 0.0253(7) Uani 1 1 d . .
H12A H 0.5512 -0.3423 0.5401 0.030 Uiso 1 1 calc R U
H12B H 0.6194 -0.4793 0.4953 0.030 Uiso 1 1 calc R U
C13 C 0.6297(2) -0.1684(5) 0.47269(18) 0.0232(7) Uani 1 1 d . .
H13A H 0.6547 -0.1890 0.4239 0.028 Uiso 1 1 calc R U
H13B H 0.5865 -0.0521 0.4687 0.028 Uiso 1 1 calc R U
Cl1 Cl 1.20799(5) 0.62638(11) 0.59244(5) 0.02185(17) Uani 1 1 d . .
Fe1 Fe 0.98718(3) 0.23162(6) 0.70312(2) 0.01102(11) Uani 1 1 d . .
N1 N 0.69010(16) -0.1030(3) 0.62674(14) 0.0136(5) Uani 1 1 d . .
H1 H 0.6541 -0.1399 0.6590 0.016 Uiso 1 1 calc R U
O1 O 0.73319(15) 0.2077(3) 0.56719(12) 0.0190(4) Uani 1 1 d . .
O2 O 0.73076(14) 0.1913(3) 0.71446(12) 0.0179(4) Uani 1 1 d . .
O3 O 1.24228(15) 0.2783(3) 0.68669(13) 0.0225(5) Uani 1 1 d . .
O4 O 1.11539(16) 0.2662(3) 0.54964(13) 0.0224(5) Uani 1 1 d . .
S1 S 0.75284(5) 0.10218(10) 0.64402(4) 0.01218(15) Uani 1 1 d . .
S2 S 1.15982(5) 0.36337(11) 0.62697(4) 0.01501(16) Uani 1 1 d . .

loop_
_atom_site_aniso_label
_atom_site_aniso_U_11
_atom_site_aniso_U_22
_atom_site_aniso_U_33
_atom_site_aniso_U_23
_atom_site_aniso_U_13
_atom_site_aniso_U_12
C1 0.0132(13) 0.0111(13) 0.0179(14) -0.0026(11) 0.0048(11) -0.0028(10)
C2 0.0188(14) 0.0119(13) 0.0227(15) -0.0063(12) 0.0091(12) -0.0044(11)
C3 0.0191(15) 0.0084(13) 0.0384(18) -0.0041(13) 0.0121(13) -0.0014(11)
C4 0.0181(14) 0.0103(13) 0.0328(17) 0.0043(12) 0.0053(13) 0.0008(11)
C5 0.0159(13) 0.0101(13) 0.0198(14) 0.0041(11) 0.0044(11) -0.0029(11)
C6 0.0116(12) 0.0114(13) 0.0148(13) -0.0011(11) 0.0056(10) -0.0019(10)
C7 0.0158(13) 0.0121(13) 0.0128(13) -0.0018(11) 0.0034(11) -0.0046(11)
C8 0.0207(14) 0.0097(13) 0.0190(14) -0.0043(11) 0.0086(12) -0.0026(11)
C9 0.0153(13) 0.0067(12) 0.0242(15) 0.0012(11) 0.0063(12) 0.0015(10)
C10 0.0159(13) 0.0116(13) 0.0171(14) 0.0024(11) 0.0041(11) -0.0008(11)
C11 0.0158(14) 0.0150(13) 0.0139(13) -0.0014(11) 0.0029(11) -0.0012(11)
C12 0.0233(16) 0.0283(17) 0.0222(16) -0.0078(14) 0.0032(13) -0.0099(14)
C13 0.0255(16) 0.0269(17) 0.0142(14) -0.0035(13) 0.0009(12) 0.0029(13)
Cl1 0.0222(4) 0.0231(4) 0.0233(4) 0.0026(3) 0.0115(3) -0.0061(3)
Fe1 0.0110(2) 0.00820(19) 0.0140(2) -0.00059(15) 0.00389(15) -0.00057(14)
N1 0.0133(11) 0.0148(12) 0.0143(11) -0.0012(9) 0.0065(9) -0.0048(9)
O1 0.0201(10) 0.0178(10) 0.0178(10) 0.0035(8) 0.0035(8) -0.0019(8)
O2 0.0163(10) 0.0193(10) 0.0192(10) -0.0046(8) 0.0069(8) -0.0001(8)
O3 0.0160(10) 0.0272(12) 0.0254(11) 0.0057(9) 0.0077(9) 0.0050(9)
O4 0.0271(11) 0.0239(11) 0.0191(10) -0.0076(9) 0.0113(9) -0.0046(9)
S1 0.0117(3) 0.0120(3) 0.0132(3) 0.0000(3) 0.0041(2) -0.0014(2)
S2 0.0147(3) 0.0163(3) 0.0160(3) 0.0000(3) 0.0075(3) -0.0004(3)

loop_
_atom_type_symbol
_atom_type_description
_atom_type_scat_dispersion_real
_atom_type_scat_dispersion_imag
_atom_type_scat_source
C C 0.0033 0.0016 'International Tables Vol C Tables 4.2.6.8 and 6.1.1.4'
H H 0.0000 0.0000 'International Tables Vol C Tables 4.2.6.8 and 6.1.1.4'
N N 0.0061 0.0033 'International Tables Vol C Tables 4.2.6.8 and 6.1.1.4'
O O 0.0106 0.0060 'International Tables Vol C Tables 4.2.6.8 and 6.1.1.4'
S S 0.1246 0.1234 'International Tables Vol C Tables 4.2.6.8 and 6.1.1.4'
Cl Cl 0.1484 0.1585 'International Tables Vol C Tables 4.2.6.8 and 6.1.1.4'
Fe Fe 0.3463 0.8444 'International Tables Vol C Tables 4.2.6.8 and 6.1.1.4'

loop_
_geom_angle_atom_site_label_1
_geom_angle_atom_site_label_2
_geom_angle_atom_site_label_3
_geom_angle
C5 C1 C2 108.8(2)
C5 C1 S1 124.9(2)
C2 C1 S1 126.3(2)
C5 C1 Fe1 71.15(15)
C2 C1 Fe1 70.49(16)
S1 C1 Fe1 123.81(15)
C3 C2 C1 107.0(3)
C3 C2 Fe1 70.86(17)
C1 C2 Fe1 67.95(15)
C2 C3 C4 109.0(3)
C2 C3 Fe1 68.94(16)
C4 C3 Fe1 70.22(17)
C5 C4 C3 108.3(3)
C5 C4 Fe1 69.04(16)
C3 C4 Fe1 69.50(17)
C4 C5 C1 106.9(3)
C4 C5 Fe1 70.63(16)
C1 C5 Fe1 67.57(15)
C7 C6 C10 109.9(2)
C7 C6 S2 125.2(2)
C10 C6 S2 124.5(2)
C7 C6 Fe1 71.34(15)
C10 C6 Fe1 70.57(15)
S2 C6 Fe1 118.92(15)
C8 C7 C6 106.3(2)
C8 C7 Fe1 70.74(16)
C6 C7 Fe1 67.31(15)
C7 C8 C9 108.8(2)
C7 C8 Fe1 68.96(15)
C9 C8 Fe1 69.56(16)
C10 C9 C8 109.0(2)
C10 C9 Fe1 68.58(16)
C8 C9 Fe1 70.17(16)
C9 C10 C6 105.9(2)
C9 C10 Fe1 70.87(16)
C6 C10 Fe1 67.68(15)
N1 C11 C13 117.5(2)
N1 C11 C12 116.4(2)
C13 C11 C12 60.4(2)
C11 C12 C13 59.44(19)
C11 C13 C12 60.20(19)
C6 Fe1 C1 153.77(11)
C6 Fe1 C10 41.75(11)
C1 Fe1 C10 117.47(11)
C6 Fe1 C2 118.96(11)
C1 Fe1 C2 41.56(11)
C10 Fe1 C2 105.54(12)
C6 Fe1 C7 41.35(11)
C1 Fe1 C7 162.86(11)
C10 Fe1 C7 70.14(11)
C2 Fe1 C7 154.65(11)
C6 Fe1 C5 163.86(11)
C1 Fe1 C5 41.28(11)
C10 Fe1 C5 153.12(11)
C2 Fe1 C5 69.45(12)
C7 Fe1 C5 125.66(11)
C6 Fe1 C3 108.47(11)
C1 Fe1 C3 68.36(11)
C10 Fe1 C3 125.75(12)
C2 Fe1 C3 40.19(12)
C7 Fe1 C3 121.17(12)
C5 Fe1 C3 68.21(12)
C6 Fe1 C9 68.32(11)
C1 Fe1 C9 106.58(11)
C10 Fe1 C9 40.56(11)
C2 Fe1 C9 125.22(12)
C7 Fe1 C9 68.43(11)
C5 Fe1 C9 119.64(11)
C3 Fe1 C9 162.74(12)
C6 Fe1 C4 127.10(11)
C1 Fe1 C4 68.37(12)
C10 Fe1 C4 164.02(12)
C2 Fe1 C4 68.26(12)
C7 Fe1 C4 108.78(12)
C5 Fe1 C4 40.33(11)
C3 Fe1 C4 40.28(13)
C9 Fe1 C4 154.95(12)
C6 Fe1 C8 68.12(11)
C1 Fe1 C8 125.56(11)
C10 Fe1 C8 68.67(11)
C2 Fe1 C8 162.96(12)
C7 Fe1 C8 40.30(11)
C5 Fe1 C8 108.05(11)
C3 Fe1 C8 155.89(12)
C9 Fe1 C8 40.27(11)
C4 Fe1 C8 121.44(12)
C11 N1 S1 117.64(18)
O1 S1 O2 119.75(13)
O1 S1 N1 108.25(12)
O2 S1 N1 105.42(12)
O1 S1 C1 108.81(13)
O2 S1 C1 107.12(13)
N1 S1 C1 106.78(13)
O3 S2 O4 120.55(14)
O3 S2 C6 110.53(13)
O4 S2 C6 110.96(13)
O3 S2 Cl1 106.03(10)
O4 S2 Cl1 103.98(10)
C6 S2 Cl1 102.94(10)

loop_
_geom_bond_atom_site_label_1
_geom_bond_atom_site_label_2
_geom_bond_distance
C1 C5 1.426(4)
C1 C2 1.430(4)
C1 S1 1.746(3)
C1 Fe1 1.997(3)
C2 C3 1.405(4)
C2 Fe1 2.031(3)
C3 C4 1.419(4)
C3 Fe1 2.056(3)
C4 C5 1.417(4)
C4 Fe1 2.066(3)
C5 Fe1 2.045(3)
C6 C7 1.425(4)
C6 C10 1.433(4)
C6 S2 1.722(3)
C6 Fe1 1.991(3)
C7 C8 1.417(4)
C7 Fe1 2.044(3)
C8 C9 1.421(4)
C8 Fe1 2.068(3)
C9 C10 1.417(4)
C9 Fe1 2.060(3)
C10 Fe1 2.029(3)
C11 N1 1.445(4)
C11 C13 1.491(4)
C11 C12 1.503(4)
C12 C13 1.505(5)
Cl1 S2 2.0517(10)
N1 S1 1.632(2)
O1 S1 1.427(2)
O2 S1 1.438(2)
O3 S2 1.423(2)
O4 S2 1.427(2)
